data_4121191
loop_
_publ_author_name
'Christophe Werl\'e'
'Corinne Bailly'
'Lydia Karmazin-Brelot'
'Xavier-Fr\'ed\'eric Le Goff'
'Louis Ricard'
'Jean-Pierre Djukic'

_publ_contact_author_address
;UMR 7177
Universite de Strasbourg
4 rue Blaise Pascal
67000 Strasbourg
FRANCE
;
_publ_contact_author_email djukic@unistra.fr
_publ_contact_author_name 'Jean-Pierre DJUKIC'
_publ_contact_author_phone +33(0)368851523
_publ_section_title
;
 Hemichelation, a Way To Stabilize Electron-Unsaturated Complexes: The
 Case of T-Shaped Pd and Pt Metallacycles.
;
_journal_name_full 'Journal of the American Chemical Society'
_journal_page_first 17839
_journal_page_last 17852
_journal_paper_doi 10.1021/ja4076327
_journal_volume 135
_journal_year 2013
_chemical_formula_moiety 'C22 H20 Cr F N O3 Pd'
_chemical_formula_sum 'C22 H20 Cr F N O3 Pd'
_chemical_formula_weight 523.79
_space_group_IT_number 14
_symmetry_cell_setting monoclinic
_symmetry_space_group_name_Hall '-P 2ybc'
_symmetry_space_group_name_H-M 'P 1 21/c 1'
_atom_sites_solution_hydrogens geom
_atom_sites_solution_primary direct
_atom_sites_solution_secondary difmap
_audit_creation_method SHELXL-97
_cell_angle_alpha 90.00
_cell_angle_beta 126.477(2)
_cell_angle_gamma 90.00
_cell_formula_units_Z 4
_cell_length_a 14.8707(6)
_cell_length_b 8.8067(4)
_cell_length_c 19.4475(6)
_cell_measurement_reflns_used 9951
_cell_measurement_temperature 173(2)
_cell_measurement_theta_max 32.02
_cell_measurement_theta_min 2.65
_cell_volume 2047.93(15)
_computing_cell_refinement 'Bruker SAINT'
_computing_data_collection 'Bruker APEX2'
_computing_data_reduction 'Bruker SAINT'
_computing_molecular_graphics 'Bruker SHELXTL'
_computing_publication_material 'Bruker SHELXTL'
_computing_structure_refinement 'SHELXL-97 (Sheldrick, 2008)'
_computing_structure_solution 'SHELXS-97 (Sheldrick, 2008)'
_diffrn_ambient_temperature 173(2)
_diffrn_measured_fraction_theta_full 0.998
_diffrn_measured_fraction_theta_max 0.998
_diffrn_measurement_device_type 'Bruker APEX-II CCD'
_diffrn_measurement_method '\f and \w scans'
_diffrn_radiation_monochromator triumph
_diffrn_radiation_source 'sealed tube'
_diffrn_radiation_type MoK\a
_diffrn_radiation_wavelength 0.71073
_diffrn_reflns_av_R_equivalents 0.0231
_diffrn_reflns_av_sigmaI/netI 0.0277
_diffrn_reflns_limit_h_max 22
_diffrn_reflns_limit_h_min -21
_diffrn_reflns_limit_k_max 10
_diffrn_reflns_limit_k_min -13
_diffrn_reflns_limit_l_max 21
_diffrn_reflns_limit_l_min -29
_diffrn_reflns_number 20647
_diffrn_reflns_theta_full 32.03
_diffrn_reflns_theta_max 32.03
_diffrn_reflns_theta_min 1.70
_exptl_absorpt_coefficient_mu 1.440
_exptl_absorpt_correction_T_max 0.8023
_exptl_absorpt_correction_T_min 0.5965
_exptl_absorpt_correction_type multi-scan
_exptl_absorpt_process_details sadabs
_exptl_crystal_colour orange
_exptl_crystal_density_diffrn 1.699
_exptl_crystal_description prism
_exptl_crystal_F_000 1048
_exptl_crystal_size_max 0.40
_exptl_crystal_size_mid 0.20
_exptl_crystal_size_min 0.16
_refine_diff_density_max 1.217
_refine_diff_density_min -1.042
_refine_diff_density_rms 0.099
_refine_ls_extinction_method none
_refine_ls_goodness_of_fit_ref 1.083
_refine_ls_hydrogen_treatment constr
_refine_ls_matrix_type full
_refine_ls_number_parameters 276
_refine_ls_number_reflns 7116
_refine_ls_number_restraints 0
_refine_ls_restrained_S_all 1.083
_refine_ls_R_factor_all 0.0514
_refine_ls_R_factor_gt 0.0361
_refine_ls_shift/su_max 0.003
_refine_ls_shift/su_mean 0.000
_refine_ls_structure_factor_coef Fsqd
_refine_ls_weighting_details 'calc w=1/[\s^2^(Fo^2^)+(0.0306P)^2^+3.2265P] where P=(Fo^2^+2Fc^2^)/3'
_refine_ls_weighting_scheme calc
_refine_ls_wR_factor_gt 0.0801
_refine_ls_wR_factor_ref 0.0892
_reflns_number_gt 5776
_reflns_number_total 7116
_reflns_threshold_expression I>2\s(I)
_cod_data_source_file ja4076327_si_002_03.cif
_cod_data_source_block 5b
_cod_original_cell_volume 2047.93(14)
_cod_original_sg_symbol_H-M 'P 21/c'
_cod_database_code 4121191

loop_
_symmetry_equiv_pos_as_xyz
'x, y, z'
'-x, y+1/2, -z+1/2'
'-x, -y, -z'
'x, -y-1/2, z-1/2'

loop_
_atom_site_label
_atom_site_type_symbol
_atom_site_fract_x
_atom_site_fract_y
_atom_site_fract_z
_atom_site_U_iso_or_equiv
_atom_site_adp_type
_atom_site_occupancy
_atom_site_symmetry_multiplicity
_atom_site_calc_flag
_atom_site_refinement_flags
_atom_site_disorder_assembly
_atom_site_disorder_group
C1 C 0.47001(19) 0.7453(3) 0.91264(15) 0.0242(4) Uani 1 1 d . . .
C2 C 0.5420(2) 0.8173(3) 0.99189(17) 0.0304(5) Uani 1 1 d . . .
H2 H 0.5473 0.7831 1.0405 0.036 Uiso 1 1 calc R . .
C3 C 0.6072(2) 0.9426(3) 0.9983(2) 0.0397(7) Uani 1 1 d . . .
H3 H 0.6540 0.9949 1.0511 0.048 Uiso 1 1 calc R . .
C4 C 0.6029(2) 0.9892(3) 0.9279(2) 0.0408(7) Uani 1 1 d . . .
H4 H 0.6480 1.0721 0.9338 0.049 Uiso 1 1 calc R . .
C5 C 0.5328(2) 0.9156(3) 0.84767(19) 0.0337(6) Uani 1 1 d . . .
H5 H 0.5313 0.9472 0.8003 0.040 Uiso 1 1 calc R . .
C6 C 0.46540(18) 0.7948(3) 0.83979(15) 0.0246(4) Uani 1 1 d . . .
C7 C 0.38354(19) 0.7003(3) 0.76735(15) 0.0267(5) Uani 1 1 d . . .
H7 H 0.3565 0.7150 0.7096 0.032 Uiso 1 1 calc R . .
C8 C 0.3516(2) 0.5836(3) 0.79803(17) 0.0278(5) Uani 1 1 d . . .
C9 C 0.38819(19) 0.6230(3) 0.88292(15) 0.0248(4) Uani 1 1 d . . .
H9 H 0.3850 0.5525 0.9217 0.030 Uiso 1 1 calc R . .
C10 C 0.2881(3) 0.4430(4) 0.7501(2) 0.0434(7) Uani 1 1 d . . .
H10A H 0.2393 0.4647 0.6887 0.065 Uiso 1 1 calc R . .
H10B H 0.2427 0.4100 0.7687 0.065 Uiso 1 1 calc R . .
H10C H 0.3409 0.3624 0.7617 0.065 Uiso 1 1 calc R . .
C11 C 0.7693(2) 0.7839(4) 0.95049(17) 0.0343(6) Uani 1 1 d . . .
C12 C 0.6297(2) 0.5552(3) 0.90771(17) 0.0329(5) Uani 1 1 d . . .
C13 C 0.7490(2) 0.6753(3) 1.06084(17) 0.0278(5) Uani 1 1 d . . .
C14 C 0.17103(18) 0.8158(3) 0.84318(15) 0.0229(4) Uani 1 1 d . A .
C15 C 0.1852(2) 0.7467(3) 0.9126(2) 0.0353(6) Uani 1 1 d . . .
H15 H 0.2391 0.6685 0.9430 0.042 Uiso 1 1 calc R . .
C16 C 0.1188(3) 0.7940(4) 0.9371(2) 0.0452(8) Uani 1 1 d . . .
C17 C 0.0388(2) 0.9033(4) 0.89593(19) 0.0379(6) Uani 1 1 d . . .
H17 H -0.0049 0.9316 0.9148 0.045 Uiso 1 1 calc R . .
C18 C 0.0236(2) 0.9711(4) 0.8260(2) 0.0427(7) Uani 1 1 d . A .
H18 H -0.0332 1.0454 0.7945 0.051 Uiso 1 1 calc R . .
C19 C 0.0913(3) 0.9312(4) 0.80120(19) 0.0427(7) Uani 1 1 d . . .
C20 C 0.0979(4) 1.0342(5) 0.7395(3) 0.0317(7) Uani 0.65 1 d P A 1
H20A H 0.0230 1.0744 0.6937 0.038 Uiso 0.65 1 calc PR A 1
H20B H 0.1490 1.1207 0.7709 0.038 Uiso 0.65 1 calc PR A 1
C21 C 0.1843(4) 1.0342(5) 0.6652(3) 0.0399(9) Uani 0.65 1 d P A 1
H21A H 0.2019 0.9703 0.6333 0.060 Uiso 0.65 1 calc PR A 1
H21B H 0.2521 1.0869 0.7112 0.060 Uiso 0.65 1 calc PR A 1
H21C H 0.1274 1.1091 0.6264 0.060 Uiso 0.65 1 calc PR A 1
C22 C 0.0406(3) 0.8524(5) 0.6267(2) 0.0322(7) Uani 0.65 1 d P A 1
H22A H -0.0102 0.9254 0.5819 0.048 Uiso 0.65 1 calc PR A 1
H22B H 0.0011 0.7982 0.6454 0.048 Uiso 0.65 1 calc PR A 1
H22C H 0.0668 0.7795 0.6041 0.048 Uiso 0.65 1 calc PR A 1
C20B C 0.0441(7) 0.9361(9) 0.7057(5) 0.0317(7) Uani 0.35 1 d P A 2
H20C H -0.0034 0.8461 0.6753 0.038 Uiso 0.35 1 calc PR A 2
H20D H -0.0016 1.0286 0.6782 0.038 Uiso 0.35 1 calc PR A 2
C21B C 0.2054(8) 1.0854(10) 0.7422(6) 0.0399(9) Uani 0.35 1 d P A 2
H21D H 0.2768 1.0799 0.7499 0.060 Uiso 0.35 1 calc PR A 2
H21E H 0.2196 1.1012 0.7977 0.060 Uiso 0.35 1 calc PR A 2
H21F H 0.1612 1.1703 0.7041 0.060 Uiso 0.35 1 calc PR A 2
C22B C 0.1159(6) 0.9145(10) 0.6224(5) 0.0322(7) Uani 0.35 1 d P A 2
H22D H 0.0880 0.8109 0.6031 0.048 Uiso 0.35 1 calc PR A 2
H22E H 0.1836 0.9294 0.6256 0.048 Uiso 0.35 1 calc PR A 2
H22F H 0.0586 0.9873 0.5820 0.048 Uiso 0.35 1 calc PR A 2
N1 N 0.14082(17) 0.9369(2) 0.70266(14) 0.0267(4) Uani 1 1 d . . .
O1 O 0.84741(18) 0.8077(3) 0.95297(15) 0.0529(6) Uani 1 1 d . . .
O2 O 0.6122(2) 0.4354(3) 0.87847(15) 0.0509(6) Uani 1 1 d . . .
O3 O 0.81190(18) 0.6342(3) 1.13056(13) 0.0434(5) Uani 1 1 d . . .
Cr1 Cr 0.64862(3) 0.74657(5) 0.95191(3) 0.02471(9) Uani 1 1 d . . .
Pd1 Pd 0.254692(14) 0.77566(2) 0.793436(11) 0.02266(5) Uani 1 1 d . A .
F1 F 0.1329(3) 0.7230(4) 1.0048(2) 0.1127(14) Uani 1 1 d . . .

loop_
_atom_site_aniso_label
_atom_site_aniso_U_11
_atom_site_aniso_U_22
_atom_site_aniso_U_33
_atom_site_aniso_U_23
_atom_site_aniso_U_13
_atom_site_aniso_U_12
C1 0.0153(9) 0.0296(12) 0.0239(10) -0.0034(8) 0.0097(8) 0.0015(8)
C2 0.0222(11) 0.0348(13) 0.0285(12) -0.0094(10) 0.0120(10) 0.0047(10)
C3 0.0216(12) 0.0356(15) 0.0436(16) -0.0186(12) 0.0095(11) -0.0016(10)
C4 0.0236(12) 0.0279(13) 0.0562(19) -0.0028(12) 0.0157(13) -0.0040(10)
C5 0.0218(11) 0.0302(13) 0.0424(15) 0.0063(11) 0.0154(11) 0.0010(10)
C6 0.0154(9) 0.0296(12) 0.0254(10) -0.0003(9) 0.0104(8) 0.0008(8)
C7 0.0175(10) 0.0380(14) 0.0238(10) -0.0045(9) 0.0118(9) -0.0011(9)
C8 0.0199(10) 0.0314(12) 0.0325(12) -0.0118(10) 0.0158(10) -0.0051(9)
C9 0.0213(10) 0.0269(11) 0.0283(11) -0.0044(9) 0.0158(9) -0.0018(9)
C10 0.0384(15) 0.0445(17) 0.0554(19) -0.0280(15) 0.0323(15) -0.0187(13)
C11 0.0236(11) 0.0483(16) 0.0262(12) 0.0059(11) 0.0123(10) 0.0021(11)
C12 0.0231(11) 0.0387(15) 0.0290(12) -0.0039(10) 0.0112(10) 0.0031(10)
C13 0.0230(11) 0.0314(12) 0.0319(12) -0.0043(10) 0.0178(10) -0.0027(9)
C14 0.0169(9) 0.0278(11) 0.0233(10) -0.0090(8) 0.0116(8) -0.0060(8)
C15 0.0321(13) 0.0396(16) 0.0442(15) 0.0089(12) 0.0281(13) 0.0053(11)
C16 0.0442(17) 0.062(2) 0.0470(17) 0.0112(15) 0.0369(15) 0.0056(15)
C17 0.0284(13) 0.0519(18) 0.0401(15) -0.0127(13) 0.0241(12) -0.0031(12)
C18 0.0317(14) 0.057(2) 0.0409(16) 0.0002(14) 0.0226(13) 0.0152(13)
C19 0.0368(15) 0.062(2) 0.0319(14) 0.0090(13) 0.0220(13) 0.0205(14)
C20 0.0339(18) 0.0280(17) 0.0316(17) 0.0016(13) 0.0187(15) 0.0055(13)
C21 0.042(2) 0.035(2) 0.047(2) 0.0042(17) 0.029(2) -0.0068(17)
C22 0.0262(16) 0.043(2) 0.0239(15) -0.0035(14) 0.0130(13) -0.0057(15)
C20B 0.0339(18) 0.0280(17) 0.0316(17) 0.0016(13) 0.0187(15) 0.0055(13)
C21B 0.042(2) 0.035(2) 0.047(2) 0.0042(17) 0.029(2) -0.0068(17)
C22B 0.0262(16) 0.043(2) 0.0239(15) -0.0035(14) 0.0130(13) -0.0057(15)
N1 0.0256(10) 0.0271(10) 0.0295(10) -0.0024(8) 0.0176(9) -0.0051(8)
O1 0.0289(10) 0.0870(19) 0.0448(13) 0.0121(13) 0.0231(10) -0.0012(11)
O2 0.0466(13) 0.0426(13) 0.0472(13) -0.0152(10) 0.0191(11) 0.0029(10)
O3 0.0380(11) 0.0564(14) 0.0310(10) 0.0062(9) 0.0179(9) 0.0023(10)
Cr1 0.01461(16) 0.0305(2) 0.02382(18) -0.00290(14) 0.00858(14) -0.00044(13)
Pd1 0.01547(8) 0.02890(9) 0.02277(8) -0.00625(7) 0.01091(7) -0.00415(6)
F1 0.121(2) 0.170(3) 0.119(2) 0.089(2) 0.110(2) 0.079(2)

loop_
_atom_type_symbol
_atom_type_description
_atom_type_scat_dispersion_real
_atom_type_scat_dispersion_imag
_atom_type_scat_source
C C 0.0033 0.0016 'International Tables Vol C Tables 4.2.6.8 and 6.1.1.4'
H H 0.0000 0.0000 'International Tables Vol C Tables 4.2.6.8 and 6.1.1.4'
N N 0.0061 0.0033 'International Tables Vol C Tables 4.2.6.8 and 6.1.1.4'
O O 0.0106 0.0060 'International Tables Vol C Tables 4.2.6.8 and 6.1.1.4'
Cr Cr 0.3209 0.6236 'International Tables Vol C Tables 4.2.6.8 and 6.1.1.4'
Pd Pd -0.9988 1.0072 'International Tables Vol C Tables 4.2.6.8 and 6.1.1.4'
F F 0.0171 0.0103 'International Tables Vol C Tables 4.2.6.8 and 6.1.1.4'

loop_
_geom_angle_atom_site_label_1
_geom_angle_atom_site_label_2
_geom_angle_atom_site_label_3
_geom_angle
C2 C1 C6 120.2(2)
C2 C1 C9 132.9(2)
C6 C1 C9 106.9(2)
C2 C1 Cr1 69.75(13)
C6 C1 Cr1 72.21(13)
C9 C1 Cr1 131.60(16)
C2 C1 Pd1 131.29(16)
C6 C1 Pd1 77.36(13)
C9 C1 Pd1 55.52(12)
Cr1 C1 Pd1 149.39(11)
C1 C2 C3 118.8(3)
C1 C2 Cr1 74.14(14)
C3 C2 Cr1 70.08(15)
C1 C2 H2 120.6
C3 C2 H2 120.6
Cr1 C2 H2 127.1
C4 C3 C2 120.7(3)
C4 C3 Cr1 71.84(17)
C2 C3 Cr1 72.41(15)
C4 C3 H3 119.6
C2 C3 H3 119.6
Cr1 C3 H3 128.4
C3 C4 C5 121.4(3)
C3 C4 Cr1 71.24(17)
C5 C4 Cr1 73.89(17)
C3 C4 H4 119.3
C5 C4 H4 119.3
Cr1 C4 H4 127.7
C6 C5 C4 118.5(3)
C6 C5 Cr1 73.38(15)
C4 C5 Cr1 69.22(17)
C6 C5 H5 120.8
C4 C5 H5 120.8
Cr1 C5 H5 128.8
C5 C6 C1 120.4(2)
C5 C6 C7 132.0(2)
C1 C6 C7 107.6(2)
C5 C6 Cr1 70.78(14)
C1 C6 Cr1 71.09(13)
C7 C6 Cr1 130.50(17)
C8 C7 C6 107.8(2)
C8 C7 Pd1 65.81(13)
C6 C7 Pd1 87.13(14)
C8 C7 H7 126.1
C6 C7 H7 126.1
Pd1 C7 H7 113.0
C7 C8 C9 108.5(2)
C7 C8 C10 126.0(2)
C9 C8 C10 125.5(3)
C7 C8 Pd1 78.34(15)
C9 C8 Pd1 69.62(13)
C10 C8 Pd1 117.19(18)
C8 C9 C1 106.8(2)
C8 C9 Pd1 71.73(14)
C1 C9 Pd1 90.57(15)
C8 C9 H9 124.1
C1 C9 H9 124.1
Pd1 C9 H9 124.1
C8 C10 H10A 109.5
C8 C10 H10B 109.5
H10A C10 H10B 109.5
C8 C10 H10C 109.5
H10A C10 H10C 109.5
H10B C10 H10C 109.5
O1 C11 Cr1 177.4(3)
O2 C12 Cr1 176.6(2)
O3 C13 Cr1 177.9(2)
C15 C14 C19 118.4(2)
C15 C14 Pd1 128.03(19)
C19 C14 Pd1 113.53(19)
C14 C15 C16 118.5(3)
C14 C15 H15 120.8
C16 C15 H15 120.8
F1 C16 C17 118.3(3)
F1 C16 C15 117.6(3)
C17 C16 C15 124.1(3)
C16 C17 C18 117.5(3)
C16 C17 H17 121.3
C18 C17 H17 121.3
C17 C18 C19 120.3(3)
C17 C18 H18 119.8
C19 C18 H18 119.8
C18 C19 C14 121.1(3)
C18 C19 C20B 120.2(4)
C14 C19 C20B 110.1(3)
C18 C19 C20 120.7(3)
C14 C19 C20 117.1(3)
N1 C20 C19 106.2(3)
N1 C20 H20A 110.5
C19 C20 H20A 110.5
N1 C20 H20B 110.5
C19 C20 H20B 110.5
H20A C20 H20B 108.7
N1 C21 H21A 109.5
N1 C21 H21B 109.5
N1 C21 H21C 109.5
N1 C22 H22A 109.5
N1 C22 H22B 109.5
N1 C22 H22C 109.5
N1 C20B C19 106.9(5)
N1 C20B H20C 110.3
C19 C20B H20C 110.3
N1 C20B H20D 110.3
C19 C20B H20D 110.3
H20C C20B H20D 108.6
N1 C21B H21D 109.5
N1 C21B H21E 109.5
H21D C21B H21E 109.5
N1 C21B H21F 109.5
H21D C21B H21F 109.5
H21E C21B H21F 109.5
N1 C22B H22D 109.5
N1 C22B H22E 109.5
H22D C22B H22E 109.5
N1 C22B H22F 109.5
H22D C22B H22F 109.5
H22E C22B H22F 109.5
C22B N1 C20B 115.5(5)
C22B N1 C20 136.2(4)
C22B N1 C21 55.8(4)
C20B N1 C21 137.4(4)
C20 N1 C21 109.8(3)
C22B N1 C22 52.3(4)
C20B N1 C22 67.9(4)
C20 N1 C22 107.2(3)
C21 N1 C22 105.2(3)
C22B N1 C21B 110.7(5)
C20B N1 C21B 108.7(5)
C20 N1 C21B 65.6(4)
C21 N1 C21B 55.4(4)
C22 N1 C21B 149.4(4)
C22B N1 Pd1 113.0(4)
C20B N1 Pd1 106.3(3)
C20 N1 Pd1 110.3(2)
C21 N1 Pd1 115.4(2)
C22 N1 Pd1 108.5(2)
C21B N1 Pd1 101.7(4)
C13 Cr1 C12 91.13(12)
C13 Cr1 C11 86.95(11)
C12 Cr1 C11 92.11(13)
C13 Cr1 C3 91.66(12)
C12 Cr1 C3 155.54(12)
C11 Cr1 C3 112.31(13)
C13 Cr1 C4 120.91(12)
C12 Cr1 C4 147.96(12)
C11 Cr1 C4 90.23(13)
C3 Cr1 C4 36.92(13)
C13 Cr1 C2 87.25(10)
C12 Cr1 C2 118.46(12)
C11 Cr1 C2 148.98(12)
C3 Cr1 C2 37.51(11)
C4 Cr1 C2 67.04(12)
C13 Cr1 C5 157.41(12)
C12 Cr1 C5 111.14(12)
C11 Cr1 C5 95.66(11)
C3 Cr1 C5 66.56(12)
C4 Cr1 C5 36.89(11)
C2 Cr1 C5 78.96(10)
C13 Cr1 C1 111.80(10)
C12 Cr1 C1 90.84(10)
C11 Cr1 C1 160.96(11)
C3 Cr1 C1 65.63(9)
C4 Cr1 C1 77.50(10)
C2 Cr1 C1 36.11(9)
C5 Cr1 C1 65.80(9)
C13 Cr1 C6 148.39(10)
C12 Cr1 C6 87.71(10)
C11 Cr1 C6 124.65(10)
C3 Cr1 C6 77.36(10)
C4 Cr1 C6 65.07(10)
C2 Cr1 C6 65.92(9)
C5 Cr1 C6 35.84(9)
C1 Cr1 C6 36.70(8)
C14 Pd1 N1 82.29(9)
C14 Pd1 C9 104.89(9)
N1 Pd1 C9 171.61(8)
C14 Pd1 C8 134.18(10)
N1 Pd1 C8 137.40(9)
C9 Pd1 C8 38.65(9)
C14 Pd1 C7 166.12(9)
N1 Pd1 C7 111.18(8)
C9 Pd1 C7 61.42(9)
C8 Pd1 C7 35.85(9)
C14 Pd1 C1 111.87(8)
N1 Pd1 C1 139.44(8)
C9 Pd1 C1 33.91(8)
C8 Pd1 C1 57.10(8)
C7 Pd1 C1 55.82(8)

loop_
_geom_bond_atom_site_label_1
_geom_bond_atom_site_label_2
_geom_bond_distance
C1 C2 1.400(3)
C1 C6 1.444(3)
C1 C9 1.463(3)
C1 Cr1 2.286(2)
C1 Pd1 2.621(2)
C2 C3 1.424(4)
C2 Cr1 2.230(2)
C2 H2 0.9500
C3 C4 1.395(5)
C3 Cr1 2.199(3)
C3 H3 0.9500
C4 C5 1.417(4)
C4 Cr1 2.207(3)
C4 H4 0.9500
C5 C6 1.406(4)
C5 Cr1 2.268(3)
C5 H5 0.9500
C6 C7 1.456(3)
C6 Cr1 2.301(2)
C7 C8 1.405(4)
C7 Pd1 2.350(2)
C7 H7 0.9500
C8 C9 1.440(3)
C8 C10 1.499(4)
C8 Pd1 2.189(2)
C9 Pd1 2.161(2)
C9 H9 1.0000
C10 H10A 0.9800
C10 H10B 0.9800
C10 H10C 0.9800
C11 O1 1.152(3)
C11 Cr1 1.841(3)
C12 O2 1.152(4)
C12 Cr1 1.836(3)
C13 O3 1.156(3)
C13 Cr1 1.830(3)
C14 C15 1.378(4)
C14 C19 1.398(4)
C14 Pd1 2.010(2)
C15 C16 1.392(4)
C15 H15 0.9500
C16 F1 1.357(4)
C16 C17 1.360(5)
C17 C18 1.375(4)
C17 H17 0.9500
C18 C19 1.396(4)
C18 H18 0.9500
C19 C20B 1.547(8)
C19 C20 1.553(5)
C20 N1 1.482(4)
C20 H20A 0.9900
C20 H20B 0.9900
C21 N1 1.498(5)
C21 H21A 0.9800
C21 H21B 0.9800
C21 H21C 0.9800
C22 N1 1.530(4)
C22 H22A 0.9800
C22 H22B 0.9800
C22 H22C 0.9800
C20B N1 1.474(8)
C20B H20C 0.9900
C20B H20D 0.9900
C21B N1 1.532(9)
C21B H21D 0.9800
C21B H21E 0.9800
C21B H21F 0.9800
C22B N1 1.387(7)
C22B H22D 0.9800
C22B H22E 0.9800
C22B H22F 0.9800
N1 Pd1 2.109(2)

loop_
_geom_torsion_atom_site_label_1
_geom_torsion_atom_site_label_2
_geom_torsion_atom_site_label_3
_geom_torsion_atom_site_label_4
_geom_torsion
C6 C1 C2 C3 2.1(3)
C9 C1 C2 C3 -175.6(2)
Cr1 C1 C2 C3 55.9(2)
Pd1 C1 C2 C3 -97.9(3)
C6 C1 C2 Cr1 -53.8(2)
C9 C1 C2 Cr1 128.5(3)
Pd1 C1 C2 Cr1 -153.7(2)
C1 C2 C3 C4 -2.6(4)
Cr1 C2 C3 C4 55.4(2)
C1 C2 C3 Cr1 -57.9(2)
C2 C3 C4 C5 1.0(4)
Cr1 C3 C4 C5 56.6(3)
C2 C3 C4 Cr1 -55.6(2)
C3 C4 C5 C6 1.0(4)
Cr1 C4 C5 C6 56.4(2)
C3 C4 C5 Cr1 -55.4(3)
C4 C5 C6 C1 -1.4(4)
Cr1 C5 C6 C1 53.0(2)
C4 C5 C6 C7 178.0(3)
Cr1 C5 C6 C7 -127.7(3)
C4 C5 C6 Cr1 -54.3(2)
C2 C1 C6 C5 -0.2(3)
C9 C1 C6 C5 178.0(2)
Cr1 C1 C6 C5 -52.8(2)
Pd1 C1 C6 C5 130.5(2)
C2 C1 C6 C7 -179.7(2)
C9 C1 C6 C7 -1.4(3)
Cr1 C1 C6 C7 127.71(18)
Pd1 C1 C6 C7 -48.98(16)
C2 C1 C6 Cr1 52.6(2)
C9 C1 C6 Cr1 -129.14(17)
Pd1 C1 C6 Cr1 -176.69(8)
C5 C6 C7 C8 172.5(3)
C1 C6 C7 C8 -8.1(3)
Cr1 C6 C7 C8 71.7(3)
C5 C6 C7 Pd1 -124.1(3)
C1 C6 C7 Pd1 55.30(18)
Cr1 C6 C7 Pd1 135.12(17)
C6 C7 C8 C9 14.7(3)
Pd1 C7 C8 C9 -63.63(16)
C6 C7 C8 C10 -166.4(2)
Pd1 C7 C8 C10 115.3(3)
C6 C7 C8 Pd1 78.33(17)
C7 C8 C9 C1 -15.5(3)
C10 C8 C9 C1 165.6(2)
Pd1 C8 C9 C1 -84.91(17)
C7 C8 C9 Pd1 69.40(18)
C10 C8 C9 Pd1 -109.5(3)
C2 C1 C9 C8 -171.9(3)
C6 C1 C9 C8 10.2(3)
Cr1 C1 C9 C8 -70.8(3)
Pd1 C1 C9 C8 71.06(17)
C2 C1 C9 Pd1 117.0(3)
C6 C1 C9 Pd1 -60.87(17)
Cr1 C1 C9 Pd1 -141.85(17)
C19 C14 C15 C16 0.6(4)
Pd1 C14 C15 C16 179.0(2)
C14 C15 C16 F1 179.1(3)
C14 C15 C16 C17 1.1(5)
F1 C16 C17 C18 -178.3(4)
C15 C16 C17 C18 -0.3(5)
C16 C17 C18 C19 -2.1(5)
C17 C18 C19 C14 3.9(5)
C17 C18 C19 C20B 148.4(5)
C17 C18 C19 C20 -163.4(3)
C15 C14 C19 C18 -3.1(5)
Pd1 C14 C19 C18 178.3(3)
C15 C14 C19 C20B -150.8(4)
Pd1 C14 C19 C20B 30.6(4)
C15 C14 C19 C20 164.6(3)
Pd1 C14 C19 C20 -14.0(4)
C18 C19 C20 N1 -160.1(3)
C14 C19 C20 N1 32.1(4)
C20B C19 C20 N1 -58.0(5)
C18 C19 C20B N1 162.3(4)
C14 C19 C20B N1 -49.7(6)
C20 C19 C20B N1 58.9(5)
C19 C20B N1 C22B 169.2(5)
C19 C20B N1 C20 -59.5(5)
C19 C20B N1 C21 -124.5(5)
C19 C20B N1 C22 146.8(6)
C19 C20B N1 C21B -65.7(6)
C19 C20B N1 Pd1 43.1(5)
C19 C20 N1 C22B 137.2(5)
C19 C20 N1 C20B 58.7(5)
C19 C20 N1 C21 -162.0(3)
C19 C20 N1 C22 84.2(3)
C19 C20 N1 C21B -127.8(5)
C19 C20 N1 Pd1 -33.7(3)
C4 C3 Cr1 C13 144.79(17)
C2 C3 Cr1 C13 -83.31(17)
C4 C3 Cr1 C12 -118.8(3)
C2 C3 Cr1 C12 13.1(4)
C4 C3 Cr1 C11 57.41(19)
C2 C3 Cr1 C11 -170.70(16)
C2 C3 Cr1 C4 131.9(2)
C4 C3 Cr1 C2 -131.9(2)
C4 C3 Cr1 C5 -29.06(16)
C2 C3 Cr1 C5 102.83(17)
C4 C3 Cr1 C1 -101.96(18)
C2 C3 Cr1 C1 29.94(15)
C4 C3 Cr1 C6 -65.13(16)
C2 C3 Cr1 C6 66.76(16)
C3 C4 Cr1 C13 -42.2(2)
C5 C4 Cr1 C13 -174.27(16)
C3 C4 Cr1 C12 136.9(2)
C5 C4 Cr1 C12 4.8(3)
C3 C4 Cr1 C11 -128.79(18)
C5 C4 Cr1 C11 99.14(18)
C5 C4 Cr1 C3 -132.1(2)
C3 C4 Cr1 C2 29.48(15)
C5 C4 Cr1 C2 -102.58(18)
C3 C4 Cr1 C5 132.1(2)
C3 C4 Cr1 C1 65.89(16)
C5 C4 Cr1 C1 -66.17(17)
C3 C4 Cr1 C6 102.52(17)
C5 C4 Cr1 C6 -29.54(15)
C1 C2 Cr1 C13 -134.16(17)
C3 C2 Cr1 C13 96.32(18)
C1 C2 Cr1 C12 -44.4(2)
C3 C2 Cr1 C12 -173.89(18)
C1 C2 Cr1 C11 146.4(2)
C3 C2 Cr1 C11 16.9(3)
C1 C2 Cr1 C3 129.5(3)
C1 C2 Cr1 C4 100.47(18)
C3 C2 Cr1 C4 -29.05(17)
C1 C2 Cr1 C5 63.82(16)
C3 C2 Cr1 C5 -65.70(18)
C3 C2 Cr1 C1 -129.5(2)
C1 C2 Cr1 C6 28.65(15)
C3 C2 Cr1 C6 -100.87(19)
C6 C5 Cr1 C13 -117.3(3)
C4 C5 Cr1 C13 12.9(3)
C6 C5 Cr1 C12 52.51(19)
C4 C5 Cr1 C12 -177.28(18)
C6 C5 Cr1 C11 146.99(17)
C4 C5 Cr1 C11 -82.81(19)
C6 C5 Cr1 C3 -101.13(18)
C4 C5 Cr1 C3 29.08(17)
C6 C5 Cr1 C4 -130.2(3)
C6 C5 Cr1 C2 -63.91(16)
C4 C5 Cr1 C2 66.30(18)
C6 C5 Cr1 C1 -28.48(14)
C4 C5 Cr1 C1 101.73(19)
C4 C5 Cr1 C6 130.2(3)
C2 C1 Cr1 C13 50.51(19)
C6 C1 Cr1 C13 -176.58(15)
C9 C1 Cr1 C13 -79.4(2)
Pd1 C1 Cr1 C13 -170.2(2)
C2 C1 Cr1 C12 142.06(18)
C6 C1 Cr1 C12 -85.04(16)
C9 C1 Cr1 C12 12.1(2)
Pd1 C1 Cr1 C12 -78.7(2)
C2 C1 Cr1 C11 -119.0(4)
C6 C1 Cr1 C11 13.9(4)
C9 C1 Cr1 C11 111.0(4)
Pd1 C1 Cr1 C11 20.2(5)
C2 C1 Cr1 C3 -31.04(18)
C6 C1 Cr1 C3 101.87(17)
C9 C1 Cr1 C3 -161.0(3)
Pd1 C1 Cr1 C3 108.2(2)
C2 C1 Cr1 C4 -68.05(18)
C6 C1 Cr1 C4 64.86(16)
C9 C1 Cr1 C4 162.0(3)
Pd1 C1 Cr1 C4 71.2(2)
C6 C1 Cr1 C2 132.9(2)
C9 C1 Cr1 C2 -130.0(3)
Pd1 C1 Cr1 C2 139.3(3)
C2 C1 Cr1 C5 -105.06(18)
C6 C1 Cr1 C5 27.85(15)
C9 C1 Cr1 C5 125.0(3)
Pd1 C1 Cr1 C5 34.2(2)
C2 C1 Cr1 C6 -132.9(2)
C9 C1 Cr1 C6 97.1(3)
Pd1 C1 Cr1 C6 6.35(16)
C5 C6 Cr1 C13 139.4(2)
C1 C6 Cr1 C13 6.1(3)
C7 C6 Cr1 C13 -91.2(3)
C5 C6 Cr1 C12 -132.21(18)
C1 C6 Cr1 C12 94.48(16)
C7 C6 Cr1 C12 -2.8(2)
C5 C6 Cr1 C11 -41.2(2)
C1 C6 Cr1 C11 -174.54(16)
C7 C6 Cr1 C11 88.2(3)
C5 C6 Cr1 C3 67.30(18)
C1 C6 Cr1 C3 -66.00(16)
C7 C6 Cr1 C3 -163.3(2)
C5 C6 Cr1 C4 30.37(18)
C1 C6 Cr1 C4 -102.94(17)
C7 C6 Cr1 C4 159.8(3)
C5 C6 Cr1 C2 105.09(18)
C1 C6 Cr1 C2 -28.21(14)
C7 C6 Cr1 C2 -125.5(2)
C1 C6 Cr1 C5 -133.3(2)
C7 C6 Cr1 C5 129.4(3)
C5 C6 Cr1 C1 133.3(2)
C7 C6 Cr1 C1 -97.3(3)
C15 C14 Pd1 N1 176.6(2)
C19 C14 Pd1 N1 -4.9(2)
C15 C14 Pd1 C9 -7.8(3)
C19 C14 Pd1 C9 170.6(2)
C15 C14 Pd1 C8 21.9(3)
C19 C14 Pd1 C8 -159.7(2)
C15 C14 Pd1 C7 -16.9(5)
C19 C14 Pd1 C7 161.5(3)
C15 C14 Pd1 C1 -42.9(3)
C19 C14 Pd1 C1 135.6(2)
C22B N1 Pd1 C14 -150.1(4)
C20B N1 Pd1 C14 -22.5(3)
C20 N1 Pd1 C14 23.1(2)
C21 N1 Pd1 C14 148.2(3)
C22 N1 Pd1 C14 -94.1(2)
C21B N1 Pd1 C14 91.1(4)
C22B N1 Pd1 C8 3.0(4)
C20B N1 Pd1 C8 130.6(3)
C20 N1 Pd1 C8 176.2(2)
C21 N1 Pd1 C8 -58.7(3)
C22 N1 Pd1 C8 59.0(2)
C21B N1 Pd1 C8 -115.8(4)
C22B N1 Pd1 C7 33.3(4)
C20B N1 Pd1 C7 160.9(3)
C20 N1 Pd1 C7 -153.5(2)
C21 N1 Pd1 C7 -28.3(3)
C22 N1 Pd1 C7 89.4(2)
C21B N1 Pd1 C7 -85.4(4)
C22B N1 Pd1 C1 95.0(4)
C20B N1 Pd1 C1 -137.3(3)
C20 N1 Pd1 C1 -91.8(2)
C21 N1 Pd1 C1 33.4(3)
C22 N1 Pd1 C1 151.10(18)
C21B N1 Pd1 C1 -23.7(4)
C8 C9 Pd1 C14 145.30(14)
C1 C9 Pd1 C14 -107.18(14)
C1 C9 Pd1 C8 107.52(19)
C8 C9 Pd1 C7 -37.18(14)
C1 C9 Pd1 C7 70.34(14)
C8 C9 Pd1 C1 -107.52(19)
C7 C8 Pd1 C14 -165.11(14)
C9 C8 Pd1 C14 -50.10(18)
C10 C8 Pd1 C14 70.3(3)
C7 C8 Pd1 N1 53.60(19)
C9 C8 Pd1 N1 168.61(13)
C10 C8 Pd1 N1 -71.0(3)
C7 C8 Pd1 C9 -115.0(2)
C10 C8 Pd1 C9 120.4(3)
C9 C8 Pd1 C7 115.0(2)
C10 C8 Pd1 C7 -124.6(3)
C7 C8 Pd1 C1 -75.69(15)
C9 C8 Pd1 C1 39.32(13)
C10 C8 Pd1 C1 159.7(3)
C8 C7 Pd1 C14 50.2(4)
C6 C7 Pd1 C14 -60.9(4)
C8 C7 Pd1 N1 -144.25(14)
C6 C7 Pd1 N1 104.73(15)
C8 C7 Pd1 C9 40.13(15)
C6 C7 Pd1 C9 -70.89(15)
C6 C7 Pd1 C8 -111.0(2)
C8 C7 Pd1 C1 79.56(15)
C6 C7 Pd1 C1 -31.47(13)
C2 C1 Pd1 C14 -35.5(3)
C6 C1 Pd1 C14 -154.70(14)
C9 C1 Pd1 C14 84.22(15)
Cr1 C1 Pd1 C14 -160.9(2)
C2 C1 Pd1 N1 68.8(3)
C6 C1 Pd1 N1 -50.42(19)
C9 C1 Pd1 N1 -171.51(14)
Cr1 C1 Pd1 N1 -56.6(3)
C2 C1 Pd1 C9 -119.7(3)
C6 C1 Pd1 C9 121.1(2)
Cr1 C1 Pd1 C9 114.9(3)
C2 C1 Pd1 C8 -164.9(3)
C6 C1 Pd1 C8 75.90(16)
C9 C1 Pd1 C8 -45.19(15)
Cr1 C1 Pd1 C8 69.7(2)
C2 C1 Pd1 C7 151.8(3)
C6 C1 Pd1 C7 32.59(14)
C9 C1 Pd1 C7 -88.50(16)
Cr1 C1 Pd1 C7 26.40(19)
